data_4122969
loop_
_publ_author_name
'Jungbauer, Stefan H.'
'Bulfield, David'
'Kniep, Florian'
'Lehmann, Christian W.'
'Herdtweck, Eberhardt'
'Huber, Stefan M.'

_publ_section_title
;
 Toward Molecular Recognition: Three-Point Halogen Bonding in the Solid
 State and in Solution.
;
_journal_name_full 'Journal of the American Chemical Society'
_journal_page_first 141119074946004
_journal_paper_doi 10.1021/ja509705f
_journal_year 2014
_chemical_compound_source acetonitrile,diethylether
_chemical_formula_moiety 'C24 F15 I3, C10 H19 N3'
_chemical_formula_sum 'C34 H19 F15 I3 N3'
_chemical_formula_weight 1135.22
_space_group_crystal_system monoclinic
_space_group_IT_number 14
_space_group_name_Hall '-P 2ybc'
_space_group_name_H-M_alt 'P 1 21/c 1'
_symmetry_cell_setting monoclinic
_symmetry_Int_Tables_number 14
_symmetry_space_group_name_Hall '-P 2ybc'
_symmetry_space_group_name_H-M 'P 1 21/c 1'
_atom_sites_solution_hydrogens geom
_atom_sites_solution_primary direct
_atom_sites_solution_secondary difmap
_audit_block_code JUN-Et2O/CH3CN
_audit_creation_date 2014-08-05
_audit_creation_method
;
Olex2 1.2
(compiled 2014.03.20 svn.r2914 for OlexSys, GUI svn.r4816)
;
_cell_angle_alpha 90
_cell_angle_beta 97.680(3)
_cell_angle_gamma 90
_cell_formula_units_Z 4
_cell_length_a 10.736(2)
_cell_length_b 25.965(5)
_cell_length_c 13.034(2)
_cell_measurement_reflns_used 9386
_cell_measurement_temperature 100
_cell_measurement_theta_max 36.7918
_cell_measurement_theta_min 2.4411
_cell_volume 3600.8(11)
_computing_cell_refinement 'SAINT software (Bruker AXS, 2004)'
_computing_data_collection 'APEX2 (Bruker AXS, 2005-2013)'
_computing_data_reduction 'SAINT software (Bruker AXS, 2004)'
_computing_molecular_graphics 'DIAMOND (Crystal Impact GbR, 1997-2012)'
_computing_publication_material 'Olex2 (Dolomanov et al., 2009)'
_computing_structure_refinement 'SHELXL (G. M. Sheldrick, 2013)'
_computing_structure_solution 'SHELXS (G. M. Sheldrick, 2013)'
_diffrn_ambient_temperature 100
_diffrn_detector_area_resol_mean 66.67
_diffrn_measured_fraction_theta_full 0.999
_diffrn_measured_fraction_theta_max 1.000
_diffrn_measurement_device_type 'Bruker-AXS Kappa Mach3 APEX-II'
_diffrn_measurement_method 'CCD \f- and \w-scans'
_diffrn_radiation_monochromator 'Incoatec Helios mirrors'
_diffrn_radiation_type Mo-K\a
_diffrn_radiation_wavelength 0.71073
_diffrn_reflns_av_R_equivalents 0.0227
_diffrn_reflns_av_unetI/netI 0.0124
_diffrn_reflns_Laue_measured_fraction_full 0.999
_diffrn_reflns_Laue_measured_fraction_max 1.000
_diffrn_reflns_limit_h_max 17
_diffrn_reflns_limit_h_min -17
_diffrn_reflns_limit_k_max 42
_diffrn_reflns_limit_k_min -42
_diffrn_reflns_limit_l_max 21
_diffrn_reflns_limit_l_min -21
_diffrn_reflns_number 136012
_diffrn_reflns_point_group_measured_fraction_full 0.999
_diffrn_reflns_point_group_measured_fraction_max 1.000
_diffrn_reflns_theta_full 25.242
_diffrn_reflns_theta_max 35.629
_diffrn_reflns_theta_min 2.475
_diffrn_source 1\mS
_diffrn_standards_number 0
_exptl_absorpt_coefficient_mu 2.713
_exptl_absorpt_correction_T_max 0.83417
_exptl_absorpt_correction_T_min 0.59076
_exptl_absorpt_correction_type gaussian
_exptl_absorpt_process_details 'SADABS (Bruker AXS, 2012)'
_exptl_crystal_colour colourless
_exptl_crystal_density_diffrn 2.094
_exptl_crystal_description prism
_exptl_crystal_F_000 2152
_exptl_crystal_size_max 0.16
_exptl_crystal_size_mid 0.14
_exptl_crystal_size_min 0.08
_refine_diff_density_max 1.515
_refine_diff_density_min -0.941
_refine_diff_density_rms 0.080
_refine_ls_extinction_method none
_refine_ls_goodness_of_fit_ref 1.068
_refine_ls_hydrogen_treatment constr
_refine_ls_matrix_type full
_refine_ls_number_parameters 496
_refine_ls_number_reflns 16616
_refine_ls_number_restraints 0
_refine_ls_restrained_S_all 1.068
_refine_ls_R_factor_all 0.0211
_refine_ls_R_factor_gt 0.0177
_refine_ls_shift/su_max 0.005
_refine_ls_shift/su_mean 0.000
_refine_ls_structure_factor_coef Fsqd
_refine_ls_weighting_details 'w=1/[\s^2^(Fo^2^)+(0.0166P)^2^+2.3885P] where P=(Fo^2^+2Fc^2^)/3'
_refine_ls_weighting_scheme calc
_refine_ls_wR_factor_gt 0.0409
_refine_ls_wR_factor_ref 0.0422
_reflns_Friedel_coverage 0.000
_reflns_number_gt 15288
_reflns_number_total 16616
_reflns_threshold_expression 'I > 2\s(I)'
_cod_data_source_file ja509705f_si_002.cif
_cod_data_source_block 8918sadabs
_cod_depositor_comments
;
The following automatic conversions were performed:

'_symmetry_cell_setting' value 'MONOCLINIC' changed to 'monoclinic'
according to
/home/saulius/struct/COD-crude-data--automatic-downloads/rss-feeds/ACS/lib/dictionaries/cif_core.dic
dictionary named 'cif_core.dic' version 2.4.2 from 2011-04-26.

Automatic conversion script
Id: cif_fix_values 2935 2014-11-11 08:27:57Z andrius 
;
_cod_original_cell_volume 3600.9(11)
_cod_original_sg_symbol_Hall '-p 2ybc'
_cod_original_sg_symbol_H-M 'p 21/c'
_cod_database_code 4122969
_shelxl_version_number 2014-3
_shelx_space_group_comment
;
The symmetry employed for this shelxl refinement is uniquely defined
by the following loop, which should always be used as a source of
symmetry information in preference to the above space-group names.
They are only intended as comments.
;
_shelx_estimated_absorpt_t_max 0.777
_shelx_estimated_absorpt_t_min 0.498
_olex2_refinement_description
;
1. Fixed Uiso
 At 1.2 times of:
  All C(H) groups, All C(H,H) groups
2.a Ternary CH refined with riding coordinates:
 C34(H34)
2.b Secondary CH2 refined with riding coordinates:
 C25(H25A,H25B), C26(H26A,H26B), C27(H27A,H27B), C28(H28A,H28B), C29(H29A,
 H29B), C30(H30A,H30B), C31(H31A,H31B), C32(H32A,H32B), C33(H33A,H33B)
;

loop_
_space_group_symop_operation_xyz
'x, y, z'
'-x, y+1/2, -z+1/2'
'-x, -y, -z'
'x, -y-1/2, z-1/2'

loop_
_atom_site_label
_atom_site_type_symbol
_atom_site_fract_x
_atom_site_fract_y
_atom_site_fract_z
_atom_site_U_iso_or_equiv
_atom_site_adp_type
_atom_site_occupancy
_atom_site_site_symmetry_order
_atom_site_calc_flag
_atom_site_refinement_flags_posn
C1 C 0.93486(10) 0.41286(4) 0.13781(8) 0.01198(16) Uani 1 1 d .
C2 C 0.86764(10) 0.45864(4) 0.13705(8) 0.01133(15) Uani 1 1 d .
C3 C 0.76539(10) 0.46393(4) 0.05977(8) 0.01225(16) Uani 1 1 d .
C4 C 0.72964(10) 0.42637(4) -0.01388(8) 0.01145(15) Uani 1 1 d .
C5 C 0.80406(10) 0.38235(4) -0.00858(8) 0.01150(15) Uani 1 1 d .
C6 C 0.90603(10) 0.37328(4) 0.06662(8) 0.01131(15) Uani 1 1 d .
C7 C 0.97554(10) 0.32367(4) 0.07037(8) 0.01239(16) Uani 1 1 d .
C8 C 1.05728(11) 0.31446(4) -0.00183(9) 0.01628(18) Uani 1 1 d .
C9 C 1.12196(12) 0.26831(5) -0.00374(10) 0.0199(2) Uani 1 1 d .
C10 C 1.10597(11) 0.23054(4) 0.06857(11) 0.0197(2) Uani 1 1 d .
C11 C 1.02414(11) 0.23908(4) 0.14071(10) 0.01730(19) Uani 1 1 d .
C12 C 0.95697(10) 0.28477(4) 0.14170(8) 0.01374(17) Uani 1 1 d .
C13 C 0.61604(10) 0.42876(4) -0.09260(8) 0.01211(16) Uani 1 1 d .
C14 C 0.50557(10) 0.40248(4) -0.07696(8) 0.01310(16) Uani 1 1 d .
C15 C 0.40880(10) 0.39812(4) -0.15844(9) 0.01534(18) Uani 1 1 d .
C16 C 0.41928(11) 0.41961(4) -0.25473(8) 0.01606(18) Uani 1 1 d .
C17 C 0.52523(11) 0.44765(4) -0.26900(8) 0.01509(18) Uani 1 1 d .
C18 C 0.62266(11) 0.45181(4) -0.18781(8) 0.01362(17) Uani 1 1 d .
C19 C 0.90303(10) 0.49840(4) 0.21788(8) 0.01232(16) Uani 1 1 d .
C20 C 0.86012(10) 0.49633(4) 0.31475(8) 0.01330(16) Uani 1 1 d .
C21 C 0.90429(11) 0.53216(4) 0.38977(8) 0.01574(18) Uani 1 1 d .
C22 C 0.98929(11) 0.57002(4) 0.37031(9) 0.0179(2) Uani 1 1 d .
C23 C 1.03097(11) 0.57268(4) 0.27446(10) 0.01764(19) Uani 1 1 d .
C24 C 0.98628(11) 0.53710(4) 0.19884(9) 0.01471(17) Uani 1 1 d .
F1 F 1.03260(7) 0.40620(3) 0.21267(6) 0.01833(13) Uani 1 1 d .
F2 F 0.77323(7) 0.34545(3) -0.07983(5) 0.01605(12) Uani 1 1 d .
F3 F 0.69628(7) 0.50713(3) 0.05806(6) 0.01879(13) Uani 1 1 d .
F4 F 1.07544(8) 0.35053(3) -0.07158(7) 0.02451(16) Uani 1 1 d .
F5 F 1.20130(9) 0.26035(4) -0.07283(8) 0.0329(2) Uani 1 1 d .
F6 F 1.17163(9) 0.18675(3) 0.06959(8) 0.03070(19) Uani 1 1 d .
F7 F 1.01148(9) 0.20154(3) 0.20920(7) 0.02598(17) Uani 1 1 d .
F8 F 0.30276(7) 0.37269(3) -0.14798(7) 0.02365(15) Uani 1 1 d .
F9 F 0.32735(8) 0.41315(3) -0.33375(6) 0.02291(15) Uani 1 1 d .
F10 F 0.53550(8) 0.46921(3) -0.36062(5) 0.02038(14) Uani 1 1 d .
F11 F 0.72604(7) 0.47771(3) -0.20467(6) 0.01928(13) Uani 1 1 d .
F12 F 0.86551(8) 0.53173(3) 0.48362(6) 0.02320(15) Uani 1 1 d .
F13 F 1.03105(8) 0.60413(3) 0.44387(7) 0.02572(17) Uani 1 1 d .
F14 F 1.11440(8) 0.60854(3) 0.25572(7) 0.02520(16) Uani 1 1 d .
F15 F 1.02656(8) 0.53997(3) 0.10599(6) 0.02110(14) Uani 1 1 d .
I1 I 0.81786(2) 0.29196(2) 0.24017(2) 0.01580(2) Uani 1 1 d .
I2 I 0.48577(2) 0.37087(2) 0.06850(2) 0.01483(2) Uani 1 1 d .
I3 I 0.72741(2) 0.44072(2) 0.34473(2) 0.01428(2) Uani 1 1 d .
C25 C 0.43668(12) 0.40284(4) 0.42711(9) 0.01737(19) Uani 1 1 d .
H25A H 0.4714 0.4359 0.4558 0.021 Uiso 1 1 calc R
H25B H 0.3832 0.3882 0.4761 0.021 Uiso 1 1 calc R
C26 C 0.35762(12) 0.41234(5) 0.32328(9) 0.0188(2) Uani 1 1 d .
H26A H 0.2856 0.4349 0.3324 0.023 Uiso 1 1 calc R
H26B H 0.4088 0.4296 0.2756 0.023 Uiso 1 1 calc R
C27 C 0.31049(11) 0.36102(5) 0.27851(9) 0.01778(19) Uani 1 1 d .
H27A H 0.2541 0.3452 0.3238 0.021 Uiso 1 1 calc R
H27B H 0.2618 0.3664 0.2093 0.021 Uiso 1 1 calc R
C28 C 0.36573(11) 0.27735(5) 0.22489(9) 0.01624(18) Uani 1 1 d .
H28A H 0.3177 0.2839 0.1559 0.019 Uiso 1 1 calc R
H28B H 0.3073 0.2626 0.2698 0.019 Uiso 1 1 calc R
C29 C 0.46982(12) 0.23925(4) 0.21460(9) 0.01662(19) Uani 1 1 d .
H29A H 0.5237 0.2522 0.1642 0.020 Uiso 1 1 calc R
H29B H 0.4335 0.2059 0.1891 0.020 Uiso 1 1 calc R
C30 C 0.54761(12) 0.23204(4) 0.31946(8) 0.01588(18) Uani 1 1 d .
H30A H 0.4952 0.2160 0.3677 0.019 Uiso 1 1 calc R
H30B H 0.6188 0.2086 0.3126 0.019 Uiso 1 1 calc R
C31 C 0.66916(11) 0.27191(4) 0.46447(8) 0.01557(18) Uani 1 1 d .
H31A H 0.7398 0.2484 0.4564 0.019 Uiso 1 1 calc R
H31B H 0.6146 0.2548 0.5097 0.019 Uiso 1 1 calc R
C32 C 0.72018(12) 0.32164(4) 0.51464(9) 0.01673(19) Uani 1 1 d .
H32A H 0.7630 0.3146 0.5853 0.020 Uiso 1 1 calc R
H32B H 0.7821 0.3370 0.4737 0.020 Uiso 1 1 calc R
C33 C 0.61229(12) 0.35877(4) 0.51961(8) 0.01584(18) Uani 1 1 d .
H33A H 0.5555 0.3449 0.5668 0.019 Uiso 1 1 calc R
H33B H 0.6456 0.3922 0.5479 0.019 Uiso 1 1 calc R
C34 C 0.49194(10) 0.31766(4) 0.37158(8) 0.01180(16) Uani 1 1 d .
H34 H 0.4363 0.3021 0.4189 0.014 Uiso 1 1 calc R
N1 N 0.54081(9) 0.36690(3) 0.41590(7) 0.01265(15) Uani 1 1 d .
N2 N 0.41743(9) 0.32622(4) 0.26960(7) 0.01290(15) Uani 1 1 d .
N3 N 0.59632(9) 0.28191(3) 0.36201(7) 0.01209(14) Uani 1 1 d .

loop_
_atom_site_aniso_label
_atom_site_aniso_U_11
_atom_site_aniso_U_22
_atom_site_aniso_U_33
_atom_site_aniso_U_23
_atom_site_aniso_U_13
_atom_site_aniso_U_12
C1 0.0099(4) 0.0130(4) 0.0127(4) -0.0004(3) 0.0002(3) -0.0003(3)
C2 0.0116(4) 0.0102(4) 0.0123(4) -0.0007(3) 0.0019(3) -0.0010(3)
C3 0.0127(4) 0.0099(4) 0.0141(4) 0.0006(3) 0.0016(3) 0.0009(3)
C4 0.0120(4) 0.0106(4) 0.0116(4) 0.0010(3) 0.0011(3) -0.0004(3)
C5 0.0124(4) 0.0099(4) 0.0122(4) -0.0008(3) 0.0015(3) -0.0012(3)
C6 0.0108(4) 0.0104(4) 0.0129(4) -0.0002(3) 0.0023(3) 0.0000(3)
C7 0.0111(4) 0.0119(4) 0.0142(4) -0.0014(3) 0.0018(3) 0.0008(3)
C8 0.0140(4) 0.0167(4) 0.0187(5) -0.0012(4) 0.0048(4) 0.0018(4)
C9 0.0154(5) 0.0196(5) 0.0258(5) -0.0052(4) 0.0068(4) 0.0035(4)
C10 0.0147(5) 0.0141(4) 0.0302(6) -0.0044(4) 0.0019(4) 0.0041(4)
C11 0.0162(5) 0.0120(4) 0.0231(5) 0.0011(4) 0.0004(4) 0.0014(3)
C12 0.0130(4) 0.0119(4) 0.0164(4) -0.0008(3) 0.0021(3) 0.0011(3)
C13 0.0128(4) 0.0114(4) 0.0118(4) 0.0004(3) 0.0001(3) 0.0011(3)
C14 0.0130(4) 0.0142(4) 0.0121(4) 0.0001(3) 0.0014(3) 0.0006(3)
C15 0.0118(4) 0.0177(4) 0.0162(4) -0.0018(3) 0.0008(3) 0.0005(3)
C16 0.0157(5) 0.0178(4) 0.0134(4) -0.0027(3) -0.0027(3) 0.0038(4)
C17 0.0196(5) 0.0145(4) 0.0109(4) 0.0005(3) 0.0008(3) 0.0045(4)
C18 0.0153(4) 0.0127(4) 0.0127(4) 0.0011(3) 0.0014(3) 0.0009(3)
C19 0.0120(4) 0.0106(4) 0.0140(4) -0.0009(3) 0.0004(3) -0.0008(3)
C20 0.0140(4) 0.0120(4) 0.0135(4) -0.0004(3) 0.0000(3) -0.0007(3)
C21 0.0171(5) 0.0162(4) 0.0131(4) -0.0021(3) -0.0012(3) 0.0002(4)
C22 0.0169(5) 0.0146(4) 0.0204(5) -0.0054(4) -0.0043(4) -0.0005(4)
C23 0.0145(5) 0.0121(4) 0.0258(5) -0.0027(4) 0.0007(4) -0.0033(3)
C24 0.0138(4) 0.0120(4) 0.0186(4) -0.0009(3) 0.0029(3) -0.0018(3)
F1 0.0141(3) 0.0187(3) 0.0200(3) -0.0035(2) -0.0057(2) 0.0036(2)
F2 0.0186(3) 0.0124(3) 0.0162(3) -0.0046(2) -0.0011(2) 0.0000(2)
F3 0.0206(3) 0.0125(3) 0.0219(3) -0.0021(2) -0.0025(3) 0.0065(2)
F4 0.0263(4) 0.0244(4) 0.0259(4) 0.0055(3) 0.0149(3) 0.0040(3)
F5 0.0303(5) 0.0329(5) 0.0401(5) -0.0042(4) 0.0215(4) 0.0097(4)
F6 0.0255(4) 0.0171(3) 0.0504(6) -0.0028(3) 0.0083(4) 0.0104(3)
F7 0.0292(4) 0.0148(3) 0.0343(4) 0.0081(3) 0.0052(3) 0.0045(3)
F8 0.0131(3) 0.0319(4) 0.0253(4) 0.0001(3) 0.0002(3) -0.0057(3)
F9 0.0194(4) 0.0300(4) 0.0169(3) -0.0040(3) -0.0064(3) 0.0033(3)
F10 0.0289(4) 0.0208(3) 0.0110(3) 0.0031(2) 0.0010(3) 0.0038(3)
F11 0.0190(3) 0.0200(3) 0.0190(3) 0.0060(3) 0.0029(3) -0.0033(3)
F12 0.0303(4) 0.0264(4) 0.0126(3) -0.0040(3) 0.0018(3) -0.0021(3)
F13 0.0267(4) 0.0214(4) 0.0264(4) -0.0109(3) -0.0059(3) -0.0051(3)
F14 0.0219(4) 0.0156(3) 0.0386(5) -0.0048(3) 0.0061(3) -0.0094(3)
F15 0.0229(4) 0.0195(3) 0.0227(3) -0.0007(3) 0.0100(3) -0.0063(3)
I1 0.01930(3) 0.01324(3) 0.01570(3) 0.00098(2) 0.00537(2) 0.00014(2)
I2 0.01438(3) 0.01666(3) 0.01384(3) 0.00133(2) 0.00327(2) -0.00096(2)
I3 0.01644(3) 0.01329(3) 0.01345(3) 0.00066(2) 0.00324(2) -0.00156(2)
C25 0.0221(5) 0.0159(4) 0.0149(4) -0.0009(3) 0.0054(4) 0.0038(4)
C26 0.0196(5) 0.0185(5) 0.0186(5) 0.0001(4) 0.0033(4) 0.0052(4)
C27 0.0131(4) 0.0218(5) 0.0186(5) 0.0009(4) 0.0025(4) 0.0026(4)
C28 0.0149(4) 0.0187(5) 0.0150(4) -0.0012(3) 0.0015(3) -0.0048(4)
C29 0.0201(5) 0.0158(4) 0.0139(4) -0.0031(3) 0.0024(4) -0.0036(4)
C30 0.0219(5) 0.0107(4) 0.0149(4) -0.0004(3) 0.0018(4) -0.0020(3)
C31 0.0202(5) 0.0124(4) 0.0133(4) 0.0023(3) -0.0007(3) 0.0001(3)
C32 0.0199(5) 0.0150(4) 0.0140(4) 0.0009(3) -0.0027(4) -0.0008(4)
C33 0.0226(5) 0.0144(4) 0.0102(4) -0.0003(3) 0.0008(3) -0.0011(4)
C34 0.0136(4) 0.0122(4) 0.0100(4) 0.0003(3) 0.0030(3) -0.0012(3)
N1 0.0163(4) 0.0111(3) 0.0106(3) -0.0005(3) 0.0020(3) 0.0001(3)
N2 0.0125(4) 0.0147(4) 0.0114(3) -0.0001(3) 0.0011(3) -0.0005(3)
N3 0.0144(4) 0.0105(3) 0.0111(3) -0.0001(3) 0.0009(3) -0.0001(3)

loop_
_atom_type_symbol
_atom_type_description
_atom_type_scat_dispersion_real
_atom_type_scat_dispersion_imag
_atom_type_scat_source
C C 0.0033 0.0016 'International Tables Vol C Tables 4.2.6.8 and 6.1.1.4'
H H 0.0000 0.0000 'International Tables Vol C Tables 4.2.6.8 and 6.1.1.4'
N N 0.0061 0.0033 'International Tables Vol C Tables 4.2.6.8 and 6.1.1.4'
F F 0.0171 0.0103 'International Tables Vol C Tables 4.2.6.8 and 6.1.1.4'
I I -0.4742 1.8119 'International Tables Vol C Tables 4.2.6.8 and 6.1.1.4'

loop_
_exptl_crystal_face_index_h
_exptl_crystal_face_index_k
_exptl_crystal_face_index_l
_exptl_crystal_face_perp_dist
-2.00 4.00 -1.00 0.0490
2.00 -4.00 1.00 0.0300
-2.00 -3.00 2.00 0.1060
1.00 2.00 -1.00 0.1170
-1.00 3.00 1.00 0.0500
0.00 1.00 0.00 0.0600
0.00 -4.00 -1.00 0.0800

loop_
_geom_angle_atom_site_label_1
_geom_angle_atom_site_label_2
_geom_angle_atom_site_label_3
_geom_angle
_geom_angle_publ_flag
C2 C1 C6 123.91(9) y
F1 C1 C2 117.97(9) y
F1 C1 C6 118.12(9) y
C1 C2 C3 116.58(9) y
C1 C2 C19 120.35(9) y
C3 C2 C19 123.04(9) y
C4 C3 C2 123.33(9) y
F3 C3 C2 118.31(9) y
F3 C3 C4 118.34(9) y
C3 C4 C5 116.08(9) y
C3 C4 C13 125.05(9) y
C5 C4 C13 118.78(9) y
C6 C5 C4 124.60(9) y
F2 C5 C4 117.67(9) y
F2 C5 C6 117.71(9) y
C1 C6 C7 123.52(9) y
C5 C6 C1 115.45(9) y
C5 C6 C7 121.01(9) y
C8 C7 C6 119.09(10) y
C8 C7 C12 118.85(10) y
C12 C7 C6 121.99(9) y
C9 C8 C7 121.56(11) y
F4 C8 C7 120.13(10) y
F4 C8 C9 118.30(10) y
C10 C9 C8 119.42(11) y
F5 C9 C8 120.77(12) y
F5 C9 C10 119.79(11) y
C9 C10 C11 119.64(10) y
F6 C10 C9 119.69(12) y
F6 C10 C11 120.65(12) y
C10 C11 C12 121.27(11) y
F7 C11 C10 117.69(10) y
F7 C11 C12 121.04(11) y
C7 C12 I1 121.01(8) y
C11 C12 C7 119.21(10) y
C11 C12 I1 119.54(8) y
C14 C13 C4 120.64(9) y
C18 C13 C4 119.99(10) y
C18 C13 C14 118.92(10) y
C13 C14 I2 120.59(7) y
C15 C14 C13 119.23(10) y
C15 C14 I2 120.18(8) y
C14 C15 C16 121.00(11) y
F8 C15 C14 121.48(10) y
F8 C15 C16 117.51(10) y
C17 C16 C15 119.94(10) y
F9 C16 C15 120.23(11) y
F9 C16 C17 119.83(10) y
C16 C17 C18 119.17(10) y
F10 C17 C16 120.52(10) y
F10 C17 C18 120.29(11) y
C13 C18 C17 121.62(10) y
F11 C18 C13 120.35(10) y
F11 C18 C17 118.01(10) y
C20 C19 C2 121.85(9) y
C24 C19 C2 119.01(10) y
C24 C19 C20 119.04(9) y
C19 C20 I3 120.43(7) y
C21 C20 C19 119.14(10) y
C21 C20 I3 120.42(8) y
C20 C21 C22 121.18(11) y
F12 C21 C20 121.19(10) y
F12 C21 C22 117.63(10) y
C23 C22 C21 120.02(10) y
F13 C22 C21 120.24(11) y
F13 C22 C23 119.74(11) y
C22 C23 C24 119.00(10) y
F14 C23 C22 120.33(10) y
F14 C23 C24 120.66(11) y
C23 C24 C19 121.59(11) y
F15 C24 C19 119.64(10) y
F15 C24 C23 118.76(10) y
H25A C25 H25B 108.1 n
C26 C25 H25A 109.5 n
C26 C25 H25B 109.5 n
N1 C25 H25A 109.5 n
N1 C25 H25B 109.5 n
N1 C25 C26 110.76(9) y
C25 C26 H26A 110.0 n
C25 C26 H26B 110.0 n
H26A C26 H26B 108.4 n
C27 C26 C25 108.59(10) y
C27 C26 H26A 110.0 n
C27 C26 H26B 110.0 n
C26 C27 H27A 109.6 n
C26 C27 H27B 109.6 n
H27A C27 H27B 108.1 n
N2 C27 C26 110.20(10) y
N2 C27 H27A 109.6 n
N2 C27 H27B 109.6 n
H28A C28 H28B 108.1 n
C29 C28 H28A 109.5 n
C29 C28 H28B 109.5 n
N2 C28 H28A 109.5 n
N2 C28 H28B 109.5 n
N2 C28 C29 110.78(9) y
C28 C29 H29A 109.9 n
C28 C29 H29B 109.9 n
C28 C29 C30 109.01(9) y
H29A C29 H29B 108.3 n
C30 C29 H29A 109.9 n
C30 C29 H29B 109.9 n
C29 C30 H30A 109.5 n
C29 C30 H30B 109.5 n
H30A C30 H30B 108.1 n
N3 C30 C29 110.81(9) y
N3 C30 H30A 109.5 n
N3 C30 H30B 109.5 n
H31A C31 H31B 108.0 n
C32 C31 H31A 109.5 n
C32 C31 H31B 109.5 n
N3 C31 H31A 109.5 n
N3 C31 H31B 109.5 n
N3 C31 C32 110.93(9) y
C31 C32 H32A 109.9 n
C31 C32 H32B 109.9 n
H32A C32 H32B 108.3 n
C33 C32 C31 109.03(10) y
C33 C32 H32A 109.9 n
C33 C32 H32B 109.9 n
C32 C33 H33A 109.4 n
C32 C33 H33B 109.4 n
H33A C33 H33B 108.0 n
N1 C33 C32 111.00(9) y
N1 C33 H33A 109.4 n
N1 C33 H33B 109.4 n
N1 C34 H34 108.7 n
N1 C34 N2 110.20(8) y
N1 C34 N3 110.21(9) y
N2 C34 H34 108.7 n
N3 C34 H34 108.7 n
N3 C34 N2 110.24(8) y
C33 N1 C25 107.87(9) y
C34 N1 C25 110.66(9) y
C34 N1 C33 110.45(8) y
C28 N2 C27 107.58(9) y
C28 N2 C34 110.93(8) y
C34 N2 C27 110.80(8) y
C30 N3 C31 107.66(8) y
C34 N3 C30 110.43(9) y
C34 N3 C31 110.54(8) y

loop_
_geom_bond_atom_site_label_1
_geom_bond_atom_site_label_2
_geom_bond_distance
_geom_bond_publ_flag
C1 C2 1.3899(14) y
C1 C6 1.3913(14) y
C1 F1 1.3451(12) y
C2 C3 1.3940(15) y
C2 C19 1.4876(14) y
C3 C4 1.3863(14) y
C3 F3 1.3435(12) y
C4 C5 1.3910(14) y
C4 C13 1.4864(15) y
C5 C6 1.3885(15) y
C5 F2 1.3444(12) y
C6 C7 1.4863(14) y
C7 C8 1.3906(15) y
C7 C12 1.4048(15) y
C8 C9 1.3868(17) y
C8 F4 1.3376(14) y
C9 C10 1.3866(19) y
C9 F5 1.3358(15) y
C10 C11 1.3879(18) y
C10 F6 1.3369(14) y
C11 C12 1.3893(15) y
C11 F7 1.3408(14) y
C12 I1 2.1037(11) y
C13 C14 1.4066(15) y
C13 C18 1.3881(15) y
C14 C15 1.3875(15) y
C14 I2 2.1027(11) y
C15 C16 1.3918(16) y
C15 F8 1.3387(14) y
C16 C17 1.3838(17) y
C16 F9 1.3384(13) y
C17 C18 1.3892(16) y
C17 F10 1.3368(13) y
C18 F11 1.3408(13) y
C19 C20 1.4017(15) y
C19 C24 1.3890(15) y
C20 C21 1.3868(15) y
C20 I3 2.1016(11) y
C21 C22 1.3875(17) y
C21 F12 1.3438(14) y
C22 C23 1.3839(18) y
C22 F13 1.3379(13) y
C23 C24 1.3888(16) y
C23 F14 1.3371(14) y
C24 F15 1.3405(14) y
C25 H25A 0.9900 n
C25 H25B 0.9900 n
C25 C26 1.5185(17) y
C25 N1 1.4784(15) y
C26 H26A 0.9900 n
C26 H26B 0.9900 n
C26 C27 1.5144(18) y
C27 H27A 0.9900 n
C27 H27B 0.9900 n
C27 N2 1.4778(15) y
C28 H28A 0.9900 n
C28 H28B 0.9900 n
C28 C29 1.5118(17) y
C28 N2 1.4734(15) y
C29 H29A 0.9900 n
C29 H29B 0.9900 n
C29 C30 1.5151(16) y
C30 H30A 0.9900 n
C30 H30B 0.9900 n
C30 N3 1.4767(14) y
C31 H31A 0.9900 n
C31 H31B 0.9900 n
C31 C32 1.5163(16) y
C31 N3 1.4777(14) y
C32 H32A 0.9900 n
C32 H32B 0.9900 n
C32 C33 1.5150(17) y
C33 H33A 0.9900 n
C33 H33B 0.9900 n
C33 N1 1.4778(14) y
C34 H34 1.0000 n
C34 N1 1.4707(14) y
C34 N2 1.4738(14) y
C34 N3 1.4730(14) y
